data_1571207
loop_
_publ_author_name
'Kounalis, Errikos'
'van Tongeren, Dylan'
'Melnikov, Stanislav'
'Lutz, Martin'
'Broere, Dani&#xeb;l L J'

_publ_section_title
;
 Pendulum-like hemilability in a Ti-based frustrated Lewis Trio.
;
_journal_issue 15
_journal_name_full 'Chemical science'
_journal_page_first 5555
_journal_page_last 5563
_journal_paper_doi 10.1039/d3sc06789k
_journal_volume 15
_journal_year 2024
_chemical_formula_moiety 'C26 H44 Au2 Cl6 N2 P2 Ti, C5 H12'
_chemical_formula_sum 'C31 H56 Au2 Cl6 N2 P2 Ti'
_chemical_formula_weight 1173.25
_space_group_crystal_system orthorhombic
_space_group_IT_number 61
_space_group_name_Hall '-P 2ac 2ab'
_space_group_name_H-M_alt 'P b c a'
_atom_sites_solution_hydrogens geom
_atom_sites_solution_primary dual
_atom_sites_solution_secondary difmap
_audit_creation_method SHELXL-2018/3
_audit_update_record
;
2023-10-26 deposited with the CCDC.	2024-03-08 downloaded from the CCDC.
;
_cell_angle_alpha 90
_cell_angle_beta 90
_cell_angle_gamma 90
_cell_formula_units_Z 8
_cell_length_a 15.1125(3)
_cell_length_b 20.1870(5)
_cell_length_c 27.1948(6)
_cell_measurement_reflns_used 48897
_cell_measurement_temperature 150(2)
_cell_measurement_theta_max 27.56
_cell_measurement_theta_min 1.49
_cell_volume 8296.5(3)
_computing_cell_refinement Peakref
_computing_data_collection Apex3
_computing_data_reduction 'Eval15, Sadabs'
_computing_structure_refinement 'SHELXL-2018/3 (Sheldrick, 2018)'
_computing_structure_solution SHELXT
_diffrn_ambient_temperature 150(2)
_diffrn_measured_fraction_theta_full 1.000
_diffrn_measured_fraction_theta_max 1.000
_diffrn_measurement_device_type 'Bruker Kappa ApexII'
_diffrn_measurement_method '\f and \w scans'
_diffrn_radiation_type MoK\a
_diffrn_radiation_wavelength 0.71073
_diffrn_reflns_av_R_equivalents 0.0783
_diffrn_reflns_av_unetI/netI 0.0428
_diffrn_reflns_Laue_measured_fraction_full 1.000
_diffrn_reflns_Laue_measured_fraction_max 1.000
_diffrn_reflns_limit_h_max 19
_diffrn_reflns_limit_h_min -19
_diffrn_reflns_limit_k_max 26
_diffrn_reflns_limit_k_min -26
_diffrn_reflns_limit_l_max 35
_diffrn_reflns_limit_l_min -35
_diffrn_reflns_number 104625
_diffrn_reflns_point_group_measured_fraction_full 1.000
_diffrn_reflns_point_group_measured_fraction_max 1.000
_diffrn_reflns_theta_full 25.242
_diffrn_reflns_theta_max 27.500
_diffrn_reflns_theta_min 1.498
_diffrn_source 'sealed tube'
_exptl_absorpt_coefficient_mu 7.731
_exptl_absorpt_correction_T_max 0.7429
_exptl_absorpt_correction_T_min 0.4327
_exptl_absorpt_correction_type numerical
_exptl_absorpt_process_details
;
 SADABS 2016/2: Krause, L., Herbst-Irmer, R., Sheldrick G.M. & Stalke D.,
 J. Appl. Cryst. 48 (2015) 3-10
;
_exptl_crystal_colour 'pale yellow'
_exptl_crystal_density_diffrn 1.879
_exptl_crystal_description needle
_exptl_crystal_F_000 4544
_exptl_crystal_size_max 0.33
_exptl_crystal_size_mid 0.09
_exptl_crystal_size_min 0.04
_refine_diff_density_max 2.378
_refine_diff_density_min -1.047
_refine_diff_density_rms 0.153
_refine_ls_extinction_method none
_refine_ls_goodness_of_fit_ref 1.030
_refine_ls_hydrogen_treatment constr
_refine_ls_matrix_type full
_refine_ls_number_parameters 411
_refine_ls_number_reflns 9529
_refine_ls_number_restraints 0
_refine_ls_restrained_S_all 1.030
_refine_ls_R_factor_all 0.0669
_refine_ls_R_factor_gt 0.0373
_refine_ls_shift/su_max 0.001
_refine_ls_shift/su_mean 0.000
_refine_ls_structure_factor_coef Fsqd
_refine_ls_weighting_details 'w=1/[\s^2^(Fo^2^)+(0.0328P)^2^+25.1993P] where P=(Fo^2^+2Fc^2^)/3'
_refine_ls_weighting_scheme calc
_refine_ls_wR_factor_gt 0.0739
_refine_ls_wR_factor_ref 0.0830
_reflns_Friedel_coverage 0.000
_reflns_number_gt 6784
_reflns_number_total 9529
_reflns_threshold_expression 'I > 2\s(I)'
_cod_data_source_file d3sc06789k2.cif
_cod_data_source_block l1197a
_cod_depositor_comments 'Adding full bibliography for 1571205--1571209.cif.'
_cod_database_code 1571207
_shelx_shelxl_version_number 2018/3
_shelx_space_group_comment
;
The symmetry employed for this shelxl refinement is uniquely defined
by the following loop, which should always be used as a source of
symmetry information in preference to the above space-group names.
They are only intended as comments.
;

loop_
_space_group_symop_operation_xyz
'x, y, z'
'-x+1/2, -y, z+1/2'
'-x, y+1/2, -z+1/2'
'x+1/2, -y+1/2, -z'
'-x, -y, -z'
'x-1/2, y, -z-1/2'
'x, -y-1/2, z-1/2'
'-x-1/2, y-1/2, z'

loop_
_atom_site_label
_atom_site_type_symbol
_atom_site_fract_x
_atom_site_fract_y
_atom_site_fract_z
_atom_site_U_iso_or_equiv
_atom_site_adp_type
_atom_site_occupancy
_atom_site_site_symmetry_order
_atom_site_calc_flag
_atom_site_refinement_flags_posn
_atom_site_refinement_flags_adp
_atom_site_refinement_flags_occupancy
_atom_site_disorder_assembly
_atom_site_disorder_group
Au1 Au 0.39488(2) 0.07288(2) 0.32112(2) 0.02835(7) Uani 1 1 d . . . . .
Au2 Au 0.39717(2) 0.65495(2) 0.30108(2) 0.02843(7) Uani 1 1 d . . . . .
Ti1 Ti 0.62380(6) 0.36299(5) 0.39359(4) 0.0212(2) Uani 1 1 d . . . . .
Cl1 Cl 0.50198(9) 0.35729(7) 0.44402(5) 0.0283(3) Uani 1 1 d . . . . .
Cl2 Cl 0.71796(10) 0.36474(8) 0.32897(6) 0.0372(4) Uani 1 1 d . . . . .
Cl3 Cl 0.69495(10) 0.28134(7) 0.43274(6) 0.0366(4) Uani 1 1 d . . . . .
Cl4 Cl 0.68009(9) 0.45132(7) 0.43181(6) 0.0300(3) Uani 1 1 d . . . . .
Cl5 Cl 0.30071(10) 0.02970(8) 0.26360(6) 0.0396(4) Uani 1 1 d . . . . .
Cl6 Cl 0.30848(10) 0.70621(8) 0.24474(6) 0.0416(4) Uani 1 1 d . . . . .
P1 P 0.49081(10) 0.11521(8) 0.37584(6) 0.0273(3) Uani 1 1 d . . . . .
P2 P 0.48209(9) 0.60997(7) 0.35977(6) 0.0244(3) Uani 1 1 d . . . . .
N1 N 0.5307(3) 0.3072(2) 0.34452(16) 0.0210(10) Uani 1 1 d . . . . .
N2 N 0.5303(3) 0.4180(2) 0.34179(16) 0.0203(10) Uani 1 1 d . . . . .
C1 C 0.5485(3) 0.1888(3) 0.3538(2) 0.0231(12) Uani 1 1 d . . . . .
H1A H 0.583348 0.205923 0.381874 0.028 Uiso 1 1 calc R U . . .
H1B H 0.591676 0.173493 0.328914 0.028 Uiso 1 1 calc R U . . .
C2 C 0.5009(4) 0.2477(3) 0.3316(2) 0.0252(12) Uani 1 1 d . . . . .
C3 C 0.4326(4) 0.2409(3) 0.2971(2) 0.0297(13) Uani 1 1 d . . . . .
H3 H 0.412620 0.197934 0.288043 0.036 Uiso 1 1 calc R U . . .
C4 C 0.3943(4) 0.2957(3) 0.2762(2) 0.0312(13) Uani 1 1 d . . . . .
H4 H 0.347906 0.290816 0.252921 0.037 Uiso 1 1 calc R U . . .
C5 C 0.4243(4) 0.3596(3) 0.2896(2) 0.0245(12) Uani 1 1 d . . . . .
C6 C 0.4932(4) 0.3614(3) 0.3240(2) 0.0218(12) Uani 1 1 d . . . . .
C7 C 0.3957(4) 0.4214(3) 0.2718(2) 0.0311(13) Uani 1 1 d . . . . .
H7 H 0.349437 0.423723 0.248208 0.037 Uiso 1 1 calc R U . . .
C8 C 0.4343(4) 0.4774(3) 0.2882(2) 0.0274(13) Uani 1 1 d . . . . .
H8 H 0.415531 0.518974 0.275540 0.033 Uiso 1 1 calc R U . . .
C9 C 0.5023(4) 0.4755(3) 0.3241(2) 0.0253(12) Uani 1 1 d . . . . .
C10 C 0.5485(3) 0.5375(3) 0.3409(2) 0.0225(12) Uani 1 1 d . . . . .
H10A H 0.587921 0.551998 0.313879 0.027 Uiso 1 1 calc R U . . .
H10B H 0.586922 0.525425 0.368968 0.027 Uiso 1 1 calc R U . . .
C11 C 0.4347(4) 0.1397(3) 0.4342(2) 0.0350(15) Uani 1 1 d . . . . .
C12 C 0.3815(5) 0.0813(4) 0.4544(3) 0.054(2) Uani 1 1 d . . . . .
H12A H 0.422002 0.048588 0.468651 0.081 Uiso 1 1 calc R U . . .
H12B H 0.347834 0.060779 0.427635 0.081 Uiso 1 1 calc R U . . .
H12C H 0.340673 0.097087 0.479796 0.081 Uiso 1 1 calc R U . . .
C13 C 0.3688(4) 0.1955(4) 0.4203(3) 0.0508(19) Uani 1 1 d . . . . .
H13A H 0.326411 0.201804 0.447206 0.076 Uiso 1 1 calc R U . . .
H13B H 0.336998 0.183104 0.390323 0.076 Uiso 1 1 calc R U . . .
H13C H 0.401358 0.236782 0.414738 0.076 Uiso 1 1 calc R U . . .
C14 C 0.4972(5) 0.1661(4) 0.4746(3) 0.060(2) Uani 1 1 d . . . . .
H14A H 0.533282 0.202198 0.461257 0.090 Uiso 1 1 calc R U . . .
H14B H 0.535994 0.130214 0.485863 0.090 Uiso 1 1 calc R U . . .
H14C H 0.462163 0.182529 0.502340 0.090 Uiso 1 1 calc R U . . .
C15 C 0.5859(4) 0.0573(3) 0.3855(3) 0.0382(16) Uani 1 1 d . . . . .
C16 C 0.5570(5) -0.0044(4) 0.4127(3) 0.067(3) Uani 1 1 d . . . . .
H16A H 0.501670 -0.020932 0.398451 0.101 Uiso 1 1 calc R U . . .
H16B H 0.547557 0.006240 0.447501 0.101 Uiso 1 1 calc R U . . .
H16C H 0.602889 -0.038445 0.409855 0.101 Uiso 1 1 calc R U . . .
C17 C 0.6169(5) 0.0355(4) 0.3345(3) 0.0518(19) Uani 1 1 d . . . . .
H17A H 0.665846 0.003967 0.337828 0.078 Uiso 1 1 calc R U . . .
H17B H 0.636856 0.074236 0.315859 0.078 Uiso 1 1 calc R U . . .
H17C H 0.567721 0.014209 0.317050 0.078 Uiso 1 1 calc R U . . .
C18 C 0.6644(5) 0.0902(4) 0.4109(4) 0.068(3) Uani 1 1 d . . . . .
H18A H 0.646916 0.104452 0.443956 0.101 Uiso 1 1 calc R U . . .
H18B H 0.683262 0.128855 0.391737 0.101 Uiso 1 1 calc R U . . .
H18C H 0.713382 0.058615 0.413282 0.101 Uiso 1 1 calc R U . . .
C19 C 0.4116(3) 0.5816(3) 0.4120(2) 0.0281(13) Uani 1 1 d . . . . .
C20 C 0.3345(4) 0.5426(4) 0.3901(2) 0.0444(17) Uani 1 1 d . . . . .
H20A H 0.356976 0.502148 0.374494 0.067 Uiso 1 1 calc R U . . .
H20B H 0.304263 0.569807 0.365418 0.067 Uiso 1 1 calc R U . . .
H20C H 0.292761 0.530707 0.416208 0.067 Uiso 1 1 calc R U . . .
C21 C 0.3736(4) 0.6428(3) 0.4391(2) 0.0380(16) Uani 1 1 d . . . . .
H21A H 0.330544 0.628347 0.463757 0.057 Uiso 1 1 calc R U . . .
H21B H 0.344452 0.672039 0.415267 0.057 Uiso 1 1 calc R U . . .
H21C H 0.421822 0.666872 0.455263 0.057 Uiso 1 1 calc R U . . .
C22 C 0.4597(4) 0.5370(3) 0.4482(2) 0.0336(14) Uani 1 1 d . . . . .
H22A H 0.419231 0.524320 0.474738 0.050 Uiso 1 1 calc R U . . .
H22B H 0.510440 0.560792 0.462052 0.050 Uiso 1 1 calc R U . . .
H22C H 0.480469 0.497148 0.431171 0.050 Uiso 1 1 calc R U . . .
C23 C 0.5702(4) 0.6713(3) 0.3784(2) 0.0295(13) Uani 1 1 d . . . . .
C24 C 0.5282(5) 0.7398(3) 0.3846(3) 0.0486(18) Uani 1 1 d . . . . .
H24A H 0.574529 0.772593 0.391026 0.073 Uiso 1 1 calc R U . . .
H24B H 0.486607 0.738899 0.412242 0.073 Uiso 1 1 calc R U . . .
H24C H 0.496430 0.751726 0.354428 0.073 Uiso 1 1 calc R U . . .
C25 C 0.6359(4) 0.6745(3) 0.3366(3) 0.0421(17) Uani 1 1 d . . . . .
H25A H 0.604684 0.684470 0.305918 0.063 Uiso 1 1 calc R U . . .
H25B H 0.666147 0.631716 0.333538 0.063 Uiso 1 1 calc R U . . .
H25C H 0.679493 0.709255 0.343284 0.063 Uiso 1 1 calc R U . . .
C26 C 0.6161(4) 0.6517(3) 0.4268(2) 0.0354(15) Uani 1 1 d . . . . .
H26A H 0.664290 0.682897 0.433704 0.053 Uiso 1 1 calc R U . . .
H26B H 0.640184 0.606847 0.423876 0.053 Uiso 1 1 calc R U . . .
H26C H 0.573072 0.653073 0.453786 0.053 Uiso 1 1 calc R U . . .
C27 C 0.0849(6) 0.3729(5) 0.2998(4) 0.085(3) Uani 1 1 d . . . . .
H27A H 0.032671 0.360404 0.319065 0.128 Uiso 1 1 calc R U . . .
H27B H 0.084784 0.348616 0.268590 0.128 Uiso 1 1 calc R U . . .
H27C H 0.083424 0.420623 0.293194 0.128 Uiso 1 1 calc R U . . .
C28 C 0.1679(6) 0.3560(5) 0.3284(4) 0.080(3) Uani 1 1 d . . . . .
H28A H 0.175929 0.307356 0.328266 0.096 Uiso 1 1 calc R U . . .
H28B H 0.219478 0.375923 0.311556 0.096 Uiso 1 1 calc R U . . .
C29 C 0.1664(6) 0.3792(5) 0.3797(4) 0.076(3) Uani 1 1 d . . . . .
H29A H 0.112867 0.361810 0.396243 0.091 Uiso 1 1 calc R U . . .
H29B H 0.163105 0.428207 0.380136 0.091 Uiso 1 1 calc R U . . .
C30 C 0.2474(7) 0.3571(6) 0.4074(4) 0.103(4) Uani 1 1 d . . . . .
H30A H 0.254061 0.308520 0.403795 0.124 Uiso 1 1 calc R U . . .
H30B H 0.300295 0.378270 0.392780 0.124 Uiso 1 1 calc R U . . .
C31 C 0.2433(7) 0.3734(6) 0.4590(4) 0.118(5) Uani 1 1 d . . . . .
H31A H 0.223370 0.419295 0.462815 0.176 Uiso 1 1 calc R U . . .
H31B H 0.302092 0.368324 0.473658 0.176 Uiso 1 1 calc R U . . .
H31C H 0.201522 0.343621 0.475469 0.176 Uiso 1 1 calc R U . . .

loop_
_atom_site_aniso_label
_atom_site_aniso_U_11
_atom_site_aniso_U_22
_atom_site_aniso_U_33
_atom_site_aniso_U_23
_atom_site_aniso_U_13
_atom_site_aniso_U_12
Au1 0.02399(11) 0.02881(12) 0.03225(13) 0.00165(10) -0.00286(10) -0.00668(10)
Au2 0.02800(12) 0.03074(12) 0.02657(12) -0.00166(10) -0.00551(10) 0.01000(10)
Ti1 0.0145(5) 0.0234(5) 0.0256(6) -0.0016(4) -0.0031(4) 0.0012(4)
Cl1 0.0225(7) 0.0362(8) 0.0261(8) -0.0026(6) 0.0021(6) -0.0016(6)
Cl2 0.0250(7) 0.0463(9) 0.0404(10) -0.0060(7) 0.0097(7) -0.0010(7)
Cl3 0.0287(8) 0.0310(8) 0.0502(10) 0.0017(7) -0.0104(7) 0.0072(6)
Cl4 0.0245(7) 0.0283(7) 0.0372(8) -0.0039(6) -0.0055(6) -0.0035(6)
Cl5 0.0322(8) 0.0517(10) 0.0348(9) -0.0025(7) -0.0048(7) -0.0155(7)
Cl6 0.0359(9) 0.0538(10) 0.0352(9) 0.0024(8) -0.0075(7) 0.0191(8)
P1 0.0224(8) 0.0296(8) 0.0300(9) 0.0027(7) -0.0028(6) -0.0038(6)
P2 0.0225(7) 0.0254(7) 0.0254(8) -0.0030(6) -0.0020(6) 0.0050(6)
N1 0.017(2) 0.025(2) 0.022(2) -0.002(2) -0.0020(19) -0.0003(18)
N2 0.018(2) 0.023(2) 0.020(2) 0.0002(19) -0.0017(19) 0.0005(18)
C1 0.015(3) 0.023(3) 0.031(3) -0.001(2) -0.003(2) -0.001(2)
C2 0.024(3) 0.025(3) 0.026(3) 0.001(2) 0.004(2) -0.001(2)
C3 0.025(3) 0.026(3) 0.038(4) -0.010(3) -0.009(3) 0.000(2)
C4 0.035(3) 0.034(3) 0.026(3) -0.003(3) -0.010(3) -0.002(3)
C5 0.021(3) 0.032(3) 0.020(3) -0.004(2) -0.006(2) 0.001(2)
C6 0.024(3) 0.022(3) 0.020(3) 0.002(2) 0.000(2) -0.002(2)
C7 0.034(3) 0.036(3) 0.023(3) -0.003(3) -0.010(3) 0.009(3)
C8 0.034(3) 0.026(3) 0.022(3) 0.000(2) -0.008(3) 0.009(2)
C9 0.021(3) 0.034(3) 0.020(3) -0.003(2) 0.003(2) 0.003(2)
C10 0.022(3) 0.023(3) 0.023(3) 0.000(2) -0.001(2) 0.003(2)
C11 0.030(3) 0.048(4) 0.027(3) 0.003(3) 0.002(3) -0.009(3)
C12 0.043(4) 0.076(6) 0.043(4) 0.008(4) 0.005(3) -0.014(4)
C13 0.036(4) 0.055(5) 0.061(5) -0.005(4) 0.016(4) 0.003(3)
C14 0.047(5) 0.099(7) 0.033(4) -0.022(4) 0.001(3) -0.018(4)
C15 0.037(4) 0.031(3) 0.047(4) 0.003(3) -0.013(3) 0.001(3)
C16 0.060(5) 0.050(5) 0.092(7) 0.031(5) 0.016(5) 0.012(4)
C17 0.048(4) 0.042(4) 0.066(5) 0.003(4) 0.005(4) 0.018(3)
C18 0.041(5) 0.060(5) 0.102(7) -0.018(5) -0.033(5) 0.015(4)
C19 0.020(3) 0.039(3) 0.026(3) -0.001(3) 0.002(2) 0.007(2)
C20 0.031(4) 0.066(5) 0.035(4) 0.001(4) 0.004(3) -0.011(3)
C21 0.034(4) 0.048(4) 0.032(4) -0.001(3) 0.004(3) 0.016(3)
C22 0.033(3) 0.040(4) 0.028(3) 0.001(3) 0.004(3) 0.004(3)
C23 0.033(3) 0.028(3) 0.028(3) -0.001(3) -0.005(3) -0.005(2)
C24 0.058(5) 0.028(4) 0.060(5) -0.007(3) -0.009(4) 0.002(3)
C25 0.046(4) 0.039(4) 0.041(4) 0.000(3) 0.001(3) -0.016(3)
C26 0.036(4) 0.043(4) 0.028(3) 0.003(3) -0.006(3) -0.007(3)
C27 0.075(7) 0.081(7) 0.099(8) -0.002(6) -0.021(6) -0.007(5)
C28 0.063(6) 0.099(8) 0.077(7) -0.011(6) -0.009(5) 0.002(5)
C29 0.069(6) 0.067(6) 0.092(8) -0.009(5) -0.003(5) -0.004(5)
C30 0.067(7) 0.149(11) 0.093(9) 0.010(8) -0.015(6) 0.024(7)
C31 0.076(8) 0.203(14) 0.074(8) 0.026(9) 0.002(6) 0.015(8)

loop_
_atom_type_symbol
_atom_type_description
_atom_type_scat_dispersion_real
_atom_type_scat_dispersion_imag
_atom_type_scat_source
C C 0.0033 0.0016 'International Tables Vol C Tables 4.2.6.8 and 6.1.1.4'
H H 0.0000 0.0000 'International Tables Vol C Tables 4.2.6.8 and 6.1.1.4'
Au Au -2.0133 8.8022 'International Tables Vol C Tables 4.2.6.8 and 6.1.1.4'
Cl Cl 0.1484 0.1585 'International Tables Vol C Tables 4.2.6.8 and 6.1.1.4'
N N 0.0061 0.0033 'International Tables Vol C Tables 4.2.6.8 and 6.1.1.4'
P P 0.1023 0.0942 'International Tables Vol C Tables 4.2.6.8 and 6.1.1.4'
Ti Ti 0.2776 0.4457 'International Tables Vol C Tables 4.2.6.8 and 6.1.1.4'

loop_
_diffrn_orient_matrix_type
_diffrn_orient_matrix_UB_11
_diffrn_orient_matrix_UB_12
_diffrn_orient_matrix_UB_13
_diffrn_orient_matrix_UB_21
_diffrn_orient_matrix_UB_22
_diffrn_orient_matrix_UB_23
_diffrn_orient_matrix_UB_31
_diffrn_orient_matrix_UB_32
_diffrn_orient_matrix_UB_33
'Nonius RMAT' -0.0122268 -0.0482826 0.0046286 -0.0072243 0.0073137 0.0361477 -0.0646264 0.0083171 -0.0049165

loop_
_geom_angle_atom_site_label_1
_geom_angle_atom_site_label_2
_geom_angle_atom_site_label_3
_geom_angle
_geom_angle_site_symmetry_1
_geom_angle_site_symmetry_3
_geom_angle_publ_flag
P1 Au1 Cl5 178.20(6) . . ?
P2 Au2 Cl6 176.28(6) . . ?
Cl4 Ti1 Cl3 100.59(7) . . ?
Cl4 Ti1 N1 156.54(12) . . ?
Cl3 Ti1 N1 102.39(12) . . ?
Cl4 Ti1 Cl2 96.29(7) . . ?
Cl3 Ti1 Cl2 94.53(7) . . ?
N1 Ti1 Cl2 86.58(12) . . ?
Cl4 Ti1 N2 97.74(12) . . ?
Cl3 Ti1 N2 161.64(12) . . ?
N1 Ti1 N2 59.26(16) . . ?
Cl2 Ti1 N2 84.39(12) . . ?
Cl4 Ti1 Cl1 93.86(6) . . ?
Cl3 Ti1 Cl1 93.67(7) . . ?
N1 Ti1 Cl1 80.05(12) . . ?
Cl2 Ti1 Cl1 165.55(7) . . ?
N2 Ti1 Cl1 84.08(12) . . ?
C1 P1 C11 106.3(3) . . ?
C1 P1 C15 100.9(3) . . ?
C11 P1 C15 113.2(3) . . ?
C1 P1 Au1 113.62(19) . . ?
C11 P1 Au1 111.8(2) . . ?
C15 P1 Au1 110.6(2) . . ?
C10 P2 C19 106.2(3) . . ?
C10 P2 C23 102.2(3) . . ?
C19 P2 C23 113.6(3) . . ?
C10 P2 Au2 115.74(19) . . ?
C19 P2 Au2 109.87(18) . . ?
C23 P2 Au2 109.26(19) . . ?
C2 N1 C6 118.7(5) . . ?
C2 N1 Ti1 145.4(4) . . ?
C6 N1 Ti1 95.8(3) . . ?
C9 N2 C6 118.3(5) . . ?
C9 N2 Ti1 147.9(4) . . ?
C6 N2 Ti1 93.8(3) . . ?
C2 C1 P1 122.9(4) . . ?
C2 C1 H1A 106.6 . . ?
P1 C1 H1A 106.6 . . ?
C2 C1 H1B 106.6 . . ?
P1 C1 H1B 106.6 . . ?
H1A C1 H1B 106.6 . . ?
N1 C2 C3 121.0(5) . . ?
N1 C2 C1 116.3(5) . . ?
C3 C2 C1 122.6(5) . . ?
C4 C3 C2 120.5(5) . . ?
C4 C3 H3 119.7 . . ?
C2 C3 H3 119.7 . . ?
C3 C4 C5 119.6(5) . . ?
C3 C4 H4 120.2 . . ?
C5 C4 H4 120.2 . . ?
C6 C5 C7 115.7(5) . . ?
C6 C5 C4 115.8(5) . . ?
C7 C5 C4 128.5(5) . . ?
N1 C6 N2 111.1(5) . . ?
N1 C6 C5 124.4(5) . . ?
N2 C6 C5 124.5(5) . . ?
C8 C7 C5 119.9(5) . . ?
C8 C7 H7 120.1 . . ?
C5 C7 H7 120.1 . . ?
C7 C8 C9 121.2(5) . . ?
C7 C8 H8 119.4 . . ?
C9 C8 H8 119.4 . . ?
N2 C9 C8 120.3(5) . . ?
N2 C9 C10 118.1(5) . . ?
C8 C9 C10 121.4(5) . . ?
C9 C10 P2 119.4(4) . . ?
C9 C10 H10A 107.5 . . ?
P2 C10 H10A 107.5 . . ?
C9 C10 H10B 107.5 . . ?
P2 C10 H10B 107.5 . . ?
H10A C10 H10B 107.0 . . ?
C12 C11 C14 109.5(6) . . ?
C12 C11 C13 108.0(5) . . ?
C14 C11 C13 108.4(6) . . ?
C12 C11 P1 109.8(5) . . ?
C14 C11 P1 114.8(4) . . ?
C13 C11 P1 106.1(4) . . ?
C11 C12 H12A 109.5 . . ?
C11 C12 H12B 109.5 . . ?
H12A C12 H12B 109.5 . . ?
C11 C12 H12C 109.5 . . ?
H12A C12 H12C 109.5 . . ?
H12B C12 H12C 109.5 . . ?
C11 C13 H13A 109.5 . . ?
C11 C13 H13B 109.5 . . ?
H13A C13 H13B 109.5 . . ?
C11 C13 H13C 109.5 . . ?
H13A C13 H13C 109.5 . . ?
H13B C13 H13C 109.5 . . ?
C11 C14 H14A 109.5 . . ?
C11 C14 H14B 109.5 . . ?
H14A C14 H14B 109.5 . . ?
C11 C14 H14C 109.5 . . ?
H14A C14 H14C 109.5 . . ?
H14B C14 H14C 109.5 . . ?
C16 C15 C18 111.3(7) . . ?
C16 C15 C17 107.2(6) . . ?
C18 C15 C17 107.4(6) . . ?
C16 C15 P1 111.2(5) . . ?
C18 C15 P1 112.8(5) . . ?
C17 C15 P1 106.7(4) . . ?
C15 C16 H16A 109.5 . . ?
C15 C16 H16B 109.5 . . ?
H16A C16 H16B 109.5 . . ?
C15 C16 H16C 109.5 . . ?
H16A C16 H16C 109.5 . . ?
H16B C16 H16C 109.5 . . ?
C15 C17 H17A 109.5 . . ?
C15 C17 H17B 109.5 . . ?
H17A C17 H17B 109.5 . . ?
C15 C17 H17C 109.5 . . ?
H17A C17 H17C 109.5 . . ?
H17B C17 H17C 109.5 . . ?
C15 C18 H18A 109.5 . . ?
C15 C18 H18B 109.5 . . ?
H18A C18 H18B 109.5 . . ?
C15 C18 H18C 109.5 . . ?
H18A C18 H18C 109.5 . . ?
H18B C18 H18C 109.5 . . ?
C22 C19 C20 108.2(5) . . ?
C22 C19 C21 110.0(5) . . ?
C20 C19 C21 108.3(5) . . ?
C22 C19 P2 113.7(4) . . ?
C20 C19 P2 107.2(4) . . ?
C21 C19 P2 109.1(4) . . ?
C19 C20 H20A 109.5 . . ?
C19 C20 H20B 109.5 . . ?
H20A C20 H20B 109.5 . . ?
C19 C20 H20C 109.5 . . ?
H20A C20 H20C 109.5 . . ?
H20B C20 H20C 109.5 . . ?
C19 C21 H21A 109.5 . . ?
C19 C21 H21B 109.5 . . ?
H21A C21 H21B 109.5 . . ?
C19 C21 H21C 109.5 . . ?
H21A C21 H21C 109.5 . . ?
H21B C21 H21C 109.5 . . ?
C19 C22 H22A 109.5 . . ?
C19 C22 H22B 109.5 . . ?
H22A C22 H22B 109.5 . . ?
C19 C22 H22C 109.5 . . ?
H22A C22 H22C 109.5 . . ?
H22B C22 H22C 109.5 . . ?
C25 C23 C24 108.5(5) . . ?
C25 C23 C26 111.0(5) . . ?
C24 C23 C26 108.9(5) . . ?
C25 C23 P2 106.8(4) . . ?
C24 C23 P2 109.2(4) . . ?
C26 C23 P2 112.3(4) . . ?
C23 C24 H24A 109.5 . . ?
C23 C24 H24B 109.5 . . ?
H24A C24 H24B 109.5 . . ?
C23 C24 H24C 109.5 . . ?
H24A C24 H24C 109.5 . . ?
H24B C24 H24C 109.5 . . ?
C23 C25 H25A 109.5 . . ?
C23 C25 H25B 109.5 . . ?
H25A C25 H25B 109.5 . . ?
C23 C25 H25C 109.5 . . ?
H25A C25 H25C 109.5 . . ?
H25B C25 H25C 109.5 . . ?
C23 C26 H26A 109.5 . . ?
C23 C26 H26B 109.5 . . ?
H26A C26 H26B 109.5 . . ?
C23 C26 H26C 109.5 . . ?
H26A C26 H26C 109.5 . . ?
H26B C26 H26C 109.5 . . ?
C28 C27 H27A 109.5 . . ?
C28 C27 H27B 109.5 . . ?
H27A C27 H27B 109.5 . . ?
C28 C27 H27C 109.5 . . ?
H27A C27 H27C 109.5 . . ?
H27B C27 H27C 109.5 . . ?
C29 C28 C27 113.7(8) . . ?
C29 C28 H28A 108.8 . . ?
C27 C28 H28A 108.8 . . ?
C29 C28 H28B 108.8 . . ?
C27 C28 H28B 108.8 . . ?
H28A C28 H28B 107.7 . . ?
C28 C29 C30 111.5(9) . . ?
C28 C29 H29A 109.3 . . ?
C30 C29 H29A 109.3 . . ?
C28 C29 H29B 109.3 . . ?
C30 C29 H29B 109.3 . . ?
H29A C29 H29B 108.0 . . ?
C31 C30 C29 112.6(9) . . ?
C31 C30 H30A 109.1 . . ?
C29 C30 H30A 109.1 . . ?
C31 C30 H30B 109.1 . . ?
C29 C30 H30B 109.1 . . ?
H30A C30 H30B 107.8 . . ?
C30 C31 H31A 109.5 . . ?
C30 C31 H31B 109.5 . . ?
H31A C31 H31B 109.5 . . ?
C30 C31 H31C 109.5 . . ?
H31A C31 H31C 109.5 . . ?
H31B C31 H31C 109.5 . . ?

loop_
_geom_bond_atom_site_label_1
_geom_bond_atom_site_label_2
_geom_bond_distance
_geom_bond_site_symmetry_2
_geom_bond_publ_flag
Au1 P1 2.2464(15) . ?
Au1 Cl5 2.2873(15) . ?
Au2 P2 2.2403(15) . ?
Au2 Cl6 2.2837(15) . ?
Ti1 Cl4 2.2322(16) . ?
Ti1 Cl3 2.2376(17) . ?
Ti1 N1 2.243(4) . ?
Ti1 Cl2 2.2616(18) . ?
Ti1 N2 2.283(4) . ?
Ti1 Cl1 2.2987(17) . ?
P1 C1 1.823(5) . ?
P1 C11 1.867(7) . ?
P1 C15 1.872(6) . ?
P2 C10 1.846(5) . ?
P2 C19 1.866(6) . ?
P2 C23 1.887(6) . ?
N1 C2 1.329(7) . ?
N1 C6 1.353(7) . ?
N2 C9 1.326(7) . ?
N2 C6 1.361(7) . ?
C1 C2 1.515(7) . ?
C1 H1A 0.9900 . ?
C1 H1B 0.9900 . ?
C2 C3 1.403(8) . ?
C3 C4 1.372(8) . ?
C3 H3 0.9500 . ?
C4 C5 1.413(8) . ?
C4 H4 0.9500 . ?
C5 C6 1.402(7) . ?
C5 C7 1.407(8) . ?
C7 C8 1.349(8) . ?
C7 H7 0.9500 . ?
C8 C9 1.419(8) . ?
C8 H8 0.9500 . ?
C9 C10 1.504(7) . ?
C10 H10A 0.9900 . ?
C10 H10B 0.9900 . ?
C11 C12 1.529(9) . ?
C11 C14 1.543(9) . ?
C11 C13 1.550(9) . ?
C12 H12A 0.9800 . ?
C12 H12B 0.9800 . ?
C12 H12C 0.9800 . ?
C13 H13A 0.9800 . ?
C13 H13B 0.9800 . ?
C13 H13C 0.9800 . ?
C14 H14A 0.9800 . ?
C14 H14B 0.9800 . ?
C14 H14C 0.9800 . ?
C15 C16 1.513(9) . ?
C15 C18 1.524(9) . ?
C15 C17 1.530(10) . ?
C16 H16A 0.9800 . ?
C16 H16B 0.9800 . ?
C16 H16C 0.9800 . ?
C17 H17A 0.9800 . ?
C17 H17B 0.9800 . ?
C17 H17C 0.9800 . ?
C18 H18A 0.9800 . ?
C18 H18B 0.9800 . ?
C18 H18C 0.9800 . ?
C19 C22 1.519(8) . ?
C19 C20 1.528(8) . ?
C19 C21 1.549(8) . ?
C20 H20A 0.9800 . ?
C20 H20B 0.9800 . ?
C20 H20C 0.9800 . ?
C21 H21A 0.9800 . ?
C21 H21B 0.9800 . ?
C21 H21C 0.9800 . ?
C22 H22A 0.9800 . ?
C22 H22B 0.9800 . ?
C22 H22C 0.9800 . ?
C23 C25 1.511(9) . ?
C23 C24 1.532(8) . ?
C23 C26 1.540(8) . ?
C24 H24A 0.9800 . ?
C24 H24B 0.9800 . ?
C24 H24C 0.9800 . ?
C25 H25A 0.9800 . ?
C25 H25B 0.9800 . ?
C25 H25C 0.9800 . ?
C26 H26A 0.9800 . ?
C26 H26B 0.9800 . ?
C26 H26C 0.9800 . ?
C27 C28 1.516(12) . ?
C27 H27A 0.9800 . ?
C27 H27B 0.9800 . ?
C27 H27C 0.9800 . ?
C28 C29 1.470(12) . ?
C28 H28A 0.9900 . ?
C28 H28B 0.9900 . ?
C29 C30 1.506(13) . ?
C29 H29A 0.9900 . ?
C29 H29B 0.9900 . ?
C30 C31 1.442(14) . ?
C30 H30A 0.9900 . ?
C30 H30B 0.9900 . ?
C31 H31A 0.9800 . ?
C31 H31B 0.9800 . ?
C31 H31C 0.9800 . ?

loop_
_geom_torsion_atom_site_label_1
_geom_torsion_atom_site_label_2
_geom_torsion_atom_site_label_3
_geom_torsion_atom_site_label_4
_geom_torsion
_geom_torsion_site_symmetry_1
_geom_torsion_site_symmetry_2
_geom_torsion_site_symmetry_3
_geom_torsion_site_symmetry_4
_geom_torsion_publ_flag
C11 P1 C1 C2 -72.9(5) . . . . ?
C15 P1 C1 C2 168.8(5) . . . . ?
Au1 P1 C1 C2 50.5(5) . . . . ?
C6 N1 C2 C3 0.6(8) . . . . ?
Ti1 N1 C2 C3 176.6(5) . . . . ?
C6 N1 C2 C1 177.0(5) . . . . ?
Ti1 N1 C2 C1 -7.0(9) . . . . ?
P1 C1 C2 N1 139.2(5) . . . . ?
P1 C1 C2 C3 -44.5(8) . . . . ?
N1 C2 C3 C4 -0.7(9) . . . . ?
C1 C2 C3 C4 -176.8(5) . . . . ?
C2 C3 C4 C5 0.2(9) . . . . ?
C3 C4 C5 C6 0.3(8) . . . . ?
C3 C4 C5 C7 178.3(6) . . . . ?
C2 N1 C6 N2 179.0(5) . . . . ?
Ti1 N1 C6 N2 1.3(5) . . . . ?
C2 N1 C6 C5 -0.1(8) . . . . ?
Ti1 N1 C6 C5 -177.8(5) . . . . ?
C9 N2 C6 N1 178.1(5) . . . . ?
Ti1 N2 C6 N1 -1.2(5) . . . . ?
C9 N2 C6 C5 -2.8(8) . . . . ?
Ti1 N2 C6 C5 177.8(5) . . . . ?
C7 C5 C6 N1 -178.6(5) . . . . ?
C4 C5 C6 N1 -0.4(9) . . . . ?
C7 C5 C6 N2 2.5(9) . . . . ?
C4 C5 C6 N2 -179.3(5) . . . . ?
C6 C5 C7 C8 -0.3(9) . . . . ?
C4 C5 C7 C8 -178.3(6) . . . . ?
C5 C7 C8 C9 -1.3(9) . . . . ?
C6 N2 C9 C8 1.0(8) . . . . ?
Ti1 N2 C9 C8 179.8(5) . . . . ?
C6 N2 C9 C10 -175.2(5) . . . . ?
Ti1 N2 C9 C10 3.6(10) . . . . ?
C7 C8 C9 N2 1.0(9) . . . . ?
C7 C8 C9 C10 177.1(5) . . . . ?
N2 C9 C10 P2 -134.1(4) . . . . ?
C8 C9 C10 P2 49.7(7) . . . . ?
C19 P2 C10 C9 59.3(5) . . . . ?
C23 P2 C10 C9 178.5(4) . . . . ?
Au2 P2 C10 C9 -62.9(5) . . . . ?
C1 P1 C11 C12 177.8(4) . . . . ?
C15 P1 C11 C12 -72.3(5) . . . . ?
Au1 P1 C11 C12 53.3(5) . . . . ?
C1 P1 C11 C14 -58.4(6) . . . . ?
C15 P1 C11 C14 51.5(6) . . . . ?
Au1 P1 C11 C14 177.1(5) . . . . ?
C1 P1 C11 C13 61.3(5) . . . . ?
C15 P1 C11 C13 171.2(4) . . . . ?
Au1 P1 C11 C13 -63.2(4) . . . . ?
C1 P1 C15 C16 169.8(5) . . . . ?
C11 P1 C15 C16 56.6(6) . . . . ?
Au1 P1 C15 C16 -69.7(6) . . . . ?
C1 P1 C15 C18 43.9(6) . . . . ?
C11 P1 C15 C18 -69.2(6) . . . . ?
Au1 P1 C15 C18 164.4(5) . . . . ?
C1 P1 C15 C17 -73.7(5) . . . . ?
C11 P1 C15 C17 173.1(4) . . . . ?
Au1 P1 C15 C17 46.8(5) . . . . ?
C10 P2 C19 C22 41.2(5) . . . . ?
C23 P2 C19 C22 -70.2(5) . . . . ?
Au2 P2 C19 C22 167.1(4) . . . . ?
C10 P2 C19 C20 -78.4(4) . . . . ?
C23 P2 C19 C20 170.2(4) . . . . ?
Au2 P2 C19 C20 47.5(4) . . . . ?
C10 P2 C19 C21 164.5(4) . . . . ?
C23 P2 C19 C21 53.0(5) . . . . ?
Au2 P2 C19 C21 -69.7(4) . . . . ?
C10 P2 C23 C25 50.6(5) . . . . ?
C19 P2 C23 C25 164.5(4) . . . . ?
Au2 P2 C23 C25 -72.5(4) . . . . ?
C10 P2 C23 C24 167.7(4) . . . . ?
C19 P2 C23 C24 -78.4(5) . . . . ?
Au2 P2 C23 C24 44.7(5) . . . . ?
C10 P2 C23 C26 -71.3(5) . . . . ?
C19 P2 C23 C26 42.6(5) . . . . ?
Au2 P2 C23 C26 165.6(4) . . . . ?
C27 C28 C29 C30 176.0(9) . . . . ?
C28 C29 C30 C31 -174.1(10) . . . . ?
